data_4105952
loop_
_publ_author_name
'Ying L. Zhang'
'Jie Zhang'
'Nan Jiang'
'Yan H. Lu'
'Lu Wang'
'Su H. Xu'
'Wei Wang'
'Gao F. Zhang'
'Qiang Xu'
'Hui M. Ge'
'Jing Ma'
'Yong C. Song'
'Ren X. Tan'

_publ_section_title
;
 Immunosuppressive Polyketides from Mantis-Associated Daldinia
 eschscholzii
;
_journal_name_full 'Journal of the American Chemical Society'
_journal_page_first 5931
_journal_page_last 5940
_journal_paper_doi 10.1021/ja110932p
_journal_volume 133
_journal_year 2011
_chemical_formula_sum 'C12 H12 O5'
_chemical_formula_weight 236.07
_chemical_name_systematic
; 
 ? 
;
_space_group_IT_number 19
_symmetry_cell_setting orthorhombic
_symmetry_space_group_name_Hall 'P 2ac 2ab'
_symmetry_space_group_name_H-M 'P 21 21 21'
_atom_sites_solution_hydrogens geom
_atom_sites_solution_primary direct
_atom_sites_solution_secondary difmap
_audit_creation_method SHELXL-97
_cell_angle_alpha 90.00
_cell_angle_beta 90.00
_cell_angle_gamma 90.00
_cell_formula_units_Z 4
_cell_length_a 4.9131(11)
_cell_length_b 8.5738(19)
_cell_length_c 24.007(5)
_cell_measurement_temperature 273(2)
_cell_volume 1011.3(4)
_computing_structure_refinement 'SHELXL-97 (Sheldrick, 1997)'
_computing_structure_solution 'SHELXS-97 (Sheldrick, 1990)'
_diffrn_ambient_temperature 273(2)
_diffrn_measured_fraction_theta_full 0.946
_diffrn_measured_fraction_theta_max 0.946
_diffrn_radiation_monochromator graphite
_diffrn_radiation_source 'fine-focus sealed tube'
_diffrn_radiation_type MoK\a
_diffrn_radiation_wavelength 0.71073
_diffrn_reflns_av_R_equivalents 0.0362
_diffrn_reflns_av_sigmaI/netI 0.0325
_diffrn_reflns_limit_h_max 6
_diffrn_reflns_limit_h_min -6
_diffrn_reflns_limit_k_max 10
_diffrn_reflns_limit_k_min -10
_diffrn_reflns_limit_l_max 31
_diffrn_reflns_limit_l_min -24
_diffrn_reflns_number 5852
_diffrn_reflns_theta_full 28.23
_diffrn_reflns_theta_max 28.23
_diffrn_reflns_theta_min 2.52
_exptl_absorpt_coefficient_mu 0.122
_exptl_crystal_density_diffrn 1.551
_exptl_crystal_F_000 496
_refine_diff_density_max 0.358
_refine_diff_density_min -0.266
_refine_diff_density_rms 0.057
_refine_ls_abs_structure_details 'Flack H D (1983), Acta Cryst. A39, 876-881'
_refine_ls_abs_structure_Flack 0.9(13)
_refine_ls_extinction_method none
_refine_ls_goodness_of_fit_ref 1.096
_refine_ls_hydrogen_treatment mixed
_refine_ls_matrix_type full
_refine_ls_number_parameters 157
_refine_ls_number_reflns 2315
_refine_ls_number_restraints 0
_refine_ls_restrained_S_all 1.096
_refine_ls_R_factor_all 0.0502
_refine_ls_R_factor_gt 0.0471
_refine_ls_shift/su_max 0.000
_refine_ls_shift/su_mean 0.000
_refine_ls_structure_factor_coef Fsqd
_refine_ls_weighting_details 'calc w=1/[\s^2^(Fo^2^)+(0.0706P)^2^+0.1196P] where P=(Fo^2^+2Fc^2^)/3'
_refine_ls_weighting_scheme calc
_refine_ls_wR_factor_gt 0.1205
_refine_ls_wR_factor_ref 0.1229
_reflns_number_gt 2174
_reflns_number_total 2315
_reflns_threshold_expression >2sigma(I)
_cod_data_source_file ja110932p_si_004.cif
_cod_data_source_block Compound27
_cod_database_code 4105952

loop_
_symmetry_equiv_pos_as_xyz
'x, y, z'
'-x+1/2, -y, z+1/2'
'-x, y+1/2, -z+1/2'
'x+1/2, -y+1/2, -z'

loop_
_atom_site_label
_atom_site_type_symbol
_atom_site_fract_x
_atom_site_fract_y
_atom_site_fract_z
_atom_site_U_iso_or_equiv
_atom_site_adp_type
_atom_site_occupancy
_atom_site_symmetry_multiplicity
_atom_site_calc_flag
_atom_site_refinement_flags
C5 C 0.8007(4) 0.7865(2) 0.10853(7) 0.0247(4) Uani 1 1 d .
O4 O 0.7904(3) 0.50410(15) 0.10817(6) 0.0368(4) Uani 1 1 d .
H4 H 0.6739 0.5225 0.0846 0.055 Uiso 1 1 calc R
O3 O 0.4844(3) 0.67442(17) 0.04666(7) 0.0386(4) Uani 1 1 d .
C6 C 0.9120(4) 0.9245(2) 0.13113(7) 0.0259(4) Uani 1 1 d .
C7 C 1.1078(4) 0.9167(2) 0.17249(8) 0.0281(4) Uani 1 1 d .
H7 H 1.1811 1.0072 0.1877 0.034 Uiso 1 1 calc R
C8 C 1.1929(4) 0.7707(2) 0.19083(7) 0.0283(4) Uani 1 1 d .
C10 C 0.8910(4) 0.6402(2) 0.12815(8) 0.0265(4) Uani 1 1 d .
O2 O 0.6654(3) 1.21423(17) 0.02567(6) 0.0357(3) Uani 1 1 d .
H2 H 0.7924 1.2555 0.0091 0.054 Uiso 1 1 calc R
C9 C 1.0888(4) 0.6350(2) 0.16878(8) 0.0290(4) Uani 1 1 d .
C3 C 0.5274(4) 0.9486(2) 0.03946(8) 0.0298(4) Uani 1 1 d .
H3A H 0.3618 0.9872 0.0566 0.036 Uiso 1 1 calc R
H3B H 0.4928 0.9362 -0.0001 0.036 Uiso 1 1 calc R
C1 C 0.8158(4) 1.0809(2) 0.10956(8) 0.0286(4) Uani 1 1 d .
H1 H 0.6501 1.1112 0.1296 0.034 Uiso 1 1 calc R
C12 C 1.2195(5) 0.4969(2) 0.19560(9) 0.0382(5) Uani 1 1 d .
H12A H 1.0854 0.4339 0.2149 0.046 Uiso 1 1 calc R
H12B H 1.3109 0.4327 0.1681 0.046 Uiso 1 1 calc R
C4 C 0.5966(4) 0.7918(2) 0.06418(7) 0.0268(4) Uani 1 1 d .
O1 O 1.0204(4) 1.19355(16) 0.11958(7) 0.0467(4) Uani 1 1 d .
H1A H 0.9681 1.2791 0.1087 0.070 Uiso 1 1 calc R
C2 C 0.7514(4) 1.0674(2) 0.04750(7) 0.0264(4) Uani 1 1 d .
H2A H 0.9147 1.0328 0.0276 0.032 Uiso 1 1 calc R
O5 O 1.4107(4) 0.56182(19) 0.23397(9) 0.0631(6) Uani 1 1 d .
C11 C 1.3982(5) 0.7283(3) 0.23426(8) 0.0371(5) Uani 1 1 d .
H11A H 1.5744 0.7727 0.2253 0.045 Uiso 1 1 calc R
H11B H 1.3419 0.7663 0.2705 0.045 Uiso 1 1 calc R

loop_
_atom_site_aniso_label
_atom_site_aniso_U_11
_atom_site_aniso_U_22
_atom_site_aniso_U_33
_atom_site_aniso_U_23
_atom_site_aniso_U_13
_atom_site_aniso_U_12
C5 0.0253(8) 0.0241(8) 0.0246(8) 0.0011(7) -0.0004(6) -0.0002(7)
O4 0.0466(9) 0.0202(6) 0.0436(8) -0.0021(6) -0.0109(7) -0.0036(6)
O3 0.0396(8) 0.0344(8) 0.0419(8) -0.0029(6) -0.0118(6) -0.0079(6)
C6 0.0292(9) 0.0224(8) 0.0260(9) 0.0002(7) 0.0000(7) 0.0003(8)
C7 0.0338(10) 0.0244(8) 0.0262(9) -0.0010(7) -0.0066(8) -0.0040(8)
C8 0.0310(9) 0.0288(9) 0.0252(8) 0.0024(7) -0.0021(7) -0.0017(8)
C10 0.0291(9) 0.0242(8) 0.0262(9) -0.0008(7) 0.0009(7) -0.0039(8)
O2 0.0321(7) 0.0311(7) 0.0439(8) 0.0136(6) -0.0010(6) 0.0031(6)
C9 0.0341(10) 0.0245(8) 0.0282(9) 0.0044(7) 0.0018(8) -0.0007(8)
C3 0.0244(8) 0.0349(10) 0.0301(9) 0.0045(8) -0.0068(7) 0.0015(8)
C1 0.0337(10) 0.0213(8) 0.0307(9) 0.0003(7) -0.0037(8) 0.0043(7)
C12 0.0453(12) 0.0281(9) 0.0411(11) 0.0047(8) -0.0062(10) 0.0011(9)
C4 0.0241(8) 0.0283(8) 0.0280(9) -0.0017(8) 0.0001(7) -0.0008(8)
O1 0.0599(10) 0.0212(6) 0.0591(10) 0.0045(7) -0.0264(8) -0.0071(7)
C2 0.0246(8) 0.0257(8) 0.0288(9) 0.0034(7) -0.0001(7) 0.0021(7)
O5 0.0775(14) 0.0331(8) 0.0786(12) 0.0085(8) -0.0489(11) -0.0006(9)
C11 0.0406(11) 0.0363(11) 0.0344(10) 0.0033(9) -0.0110(9) 0.0011(9)

loop_
_atom_type_symbol
_atom_type_description
_atom_type_scat_dispersion_real
_atom_type_scat_dispersion_imag
_atom_type_scat_source
C C 0.0033 0.0016 'International Tables Vol C Tables 4.2.6.8 and 6.1.1.4'
H H 0.0000 0.0000 'International Tables Vol C Tables 4.2.6.8 and 6.1.1.4'
O O 0.0106 0.0060 'International Tables Vol C Tables 4.2.6.8 and 6.1.1.4'

loop_
_geom_angle_atom_site_label_1
_geom_angle_atom_site_label_2
_geom_angle_atom_site_label_3
_geom_angle
C6 C5 C10 119.65(16)
C6 C5 C4 121.29(16)
C10 C5 C4 119.05(16)
C7 C6 C5 120.32(17)
C7 C6 C1 120.32(16)
C5 C6 C1 119.36(16)
C6 C7 C8 118.61(17)
C9 C8 C7 121.84(16)
C9 C8 C11 108.22(17)
C7 C8 C11 129.95(18)
O4 C10 C9 118.66(16)
O4 C10 C5 122.19(16)
C9 C10 C5 119.15(16)
C8 C9 C10 120.42(16)
C8 C9 C12 110.16(17)
C10 C9 C12 129.42(17)
C4 C3 C2 112.71(15)
O1 C1 C6 108.97(16)
O1 C1 C2 111.39(16)
C6 C1 C2 109.34(15)
O5 C12 C9 104.63(16)
O3 C4 C5 122.29(17)
O3 C4 C3 119.79(16)
C5 C4 C3 117.91(16)
O2 C2 C3 109.37(15)
O2 C2 C1 110.64(15)
C3 C2 C1 109.05(15)
C11 O5 C12 111.33(16)
O5 C11 C8 105.59(17)

loop_
_geom_bond_atom_site_label_1
_geom_bond_atom_site_label_2
_geom_bond_distance
C5 C6 1.411(3)
C5 C10 1.411(3)
C5 C4 1.463(2)
O4 C10 1.355(2)
O3 C4 1.222(2)
C6 C7 1.384(3)
C6 C1 1.513(2)
C7 C8 1.391(3)
C8 C9 1.377(3)
C8 C11 1.496(3)
C10 C9 1.377(3)
O2 C2 1.428(2)
C9 C12 1.492(3)
C3 C4 1.509(3)
C3 C2 1.512(3)
C1 O1 1.415(2)
C1 C2 1.527(3)
C12 O5 1.429(3)
O5 C11 1.429(3)
